data_2208360
loop_
_publ_author_name
'Miao, Xiao-He'
'Zhu, Long-Guan'

_publ_section_title
;<i>catena</i>-Poly[[[<i>cis</i>-diaqua(2,2'-bipyridine)cadmium(II)]-\m-3-sulfonatobenzoato]
 monohydrate]
;
_journal_coeditor_code IS2004
_journal_issue 3
_journal_name_full 'Acta Crystallographica Section E'
_journal_page_first m548
_journal_page_last m550
_journal_paper_doi 10.1107/S1600536806005265
_journal_volume 62
_journal_year 2006
_chemical_formula_iupac '[Cd (C7 H4 O5 S) (C10 H8 N2) (H2 O)2], H2 O'
_chemical_formula_moiety 'C17 H16 Cd N2 O7 S, H2 O'
_chemical_formula_sum 'C17 H18 Cd N2 O8 S'
_chemical_formula_weight 522.79
_chemical_name_systematic
;
catena-Poly[[[cis-diaqua(2,2'-bipyridine)cadmium(II)]-\m-3-sulfonatobenzoato]
monohydrate]
;
_space_group_IT_number 9
_symmetry_cell_setting monoclinic
_symmetry_space_group_name_Hall 'C -2yc'
_symmetry_space_group_name_H-M 'C 1 c 1'
_atom_sites_solution_hydrogens geom
_atom_sites_solution_primary direct
_atom_sites_solution_secondary difmap
_audit_creation_method SHELXL-97
_cell_angle_alpha 90.00
_cell_angle_beta 110.914(3)
_cell_angle_gamma 90.00
_cell_formula_units_Z 4
_cell_length_a 8.0131(16)
_cell_length_b 29.833(6)
_cell_length_c 8.4860(17)
_cell_measurement_reflns_used 1377
_cell_measurement_temperature 295(2)
_cell_measurement_theta_max 20.56
_cell_measurement_theta_min 2.73
_cell_volume 1895.0(7)
_computing_cell_refinement 'SAINT (Bruker, 2002)'
_computing_data_collection 'SMART (Bruker, 2002)'
_computing_data_reduction SAINT
_computing_molecular_graphics 'ORTEP-3 for Windows (Farrugia, 1997)'
_computing_publication_material 'WinGX (Farrugia, 1999)'
_computing_structure_refinement 'SHELXL97 (Sheldrick, 1997)'
_computing_structure_solution 'SHELXS97 (Sheldrick, 1997)'
_diffrn_ambient_temperature 295(2)
_diffrn_measured_fraction_theta_full 0.999
_diffrn_measured_fraction_theta_max 0.999
_diffrn_measurement_device_type 'Bruker APEX area-detector'
_diffrn_measurement_method '\f and \w'
_diffrn_radiation_monochromator graphite
_diffrn_radiation_source 'fine-focus sealed tube'
_diffrn_radiation_type MoK\a
_diffrn_radiation_wavelength 0.71073
_diffrn_reflns_av_R_equivalents 0.055
_diffrn_reflns_av_sigmaI/netI 0.093
_diffrn_reflns_limit_h_max 9
_diffrn_reflns_limit_h_min -9
_diffrn_reflns_limit_k_max 35
_diffrn_reflns_limit_k_min -35
_diffrn_reflns_limit_l_max 10
_diffrn_reflns_limit_l_min -10
_diffrn_reflns_number 6663
_diffrn_reflns_theta_full 25.09
_diffrn_reflns_theta_max 25.09
_diffrn_reflns_theta_min 2.73
_diffrn_standards_number 0
_exptl_absorpt_coefficient_mu 1.313
_exptl_absorpt_correction_T_max 0.962
_exptl_absorpt_correction_T_min 0.789
_exptl_absorpt_correction_type multi-scan
_exptl_absorpt_process_details '(SADABS; Bruker, 2002)'
_exptl_crystal_colour colorless
_exptl_crystal_density_diffrn 1.832
_exptl_crystal_density_method 'not measured'
_exptl_crystal_description block
_exptl_crystal_F_000 1048
_exptl_crystal_size_max 0.19
_exptl_crystal_size_mid 0.04
_exptl_crystal_size_min 0.03
_refine_diff_density_max 0.975
_refine_diff_density_min -0.899
_refine_ls_abs_structure_details 'Flack (1983), 1606 Friedel pairs'
_refine_ls_abs_structure_Flack -0.01(6)
_refine_ls_extinction_method none
_refine_ls_goodness_of_fit_ref 0.985
_refine_ls_hydrogen_treatment mixed
_refine_ls_matrix_type full
_refine_ls_number_parameters 280
_refine_ls_number_reflns 3294
_refine_ls_number_restraints 15
_refine_ls_restrained_S_all 0.983
_refine_ls_R_factor_all 0.084
_refine_ls_R_factor_gt 0.063
_refine_ls_shift/su_max 0.001
_refine_ls_shift/su_mean 0.000
_refine_ls_structure_factor_coef Fsqd
_refine_ls_weighting_details 'calc w=1/[\s^2^(Fo^2^)+(0.0758P)^2^] where P=(Fo^2^+2Fc^2^)/3'
_refine_ls_weighting_scheme calc
_refine_ls_wR_factor_gt 0.131
_refine_ls_wR_factor_ref 0.142
_reflns_number_gt 2603
_reflns_number_total 3294
_reflns_threshold_expression I>2\s(I)
_cod_data_source_file is2004.cif
_cod_data_source_block I
_cod_original_sg_symbol_H-M 'C c'
_cod_database_code 2208360

loop_
_symmetry_equiv_pos_as_xyz
'x, y, z'
'x, -y, z+1/2'
'x+1/2, y+1/2, z'
'x+1/2, -y+1/2, z+1/2'

loop_
_atom_site_type_symbol
_atom_site_label
_atom_site_fract_x
_atom_site_fract_y
_atom_site_fract_z
_atom_site_U_iso_or_equiv
_atom_site_adp_type
_atom_site_calc_flag
_atom_site_refinement_flags
_atom_site_occupancy
Cd Cd1 0.99991(12) 0.89549(2) 1.00019(12) 0.0434(2) Uani d D 1
S S1 0.6015(3) 0.85651(10) 1.0146(3) 0.0392(6) Uani d . 1
N N1 1.0050(11) 0.8467(3) 0.7988(11) 0.038(2) Uani d . 1
N N2 0.8037(11) 0.9204(3) 0.7436(11) 0.037(2) Uani d . 1
O O1 0.7942(9) 0.8504(3) 1.0665(9) 0.049(2) Uani d . 1
O O2 0.5252(10) 0.8281(3) 1.1038(9) 0.053(2) Uani d . 1
O O3 0.5544(9) 0.9035(2) 1.0163(11) 0.050(2) Uani d . 1
O O4 0.1414(11) 0.9107(3) 0.4155(10) 0.049(2) Uani d . 1
O O5 0.1874(10) 0.8655(3) 0.2284(9) 0.056(2) Uani d . 1
O O6 1.2295(12) 0.9411(3) 0.9788(11) 0.056(2) Uani d D 1
O O7 0.9106(11) 0.9497(3) 1.1435(10) 0.053(2) Uani d D 1
O O8 0.1668(17) 0.9718(3) 0.6675(13) 0.083(3) Uani d D 1
C C1 0.5164(14) 0.8385(3) 0.8033(13) 0.034(2) Uani d . 1
C C2 0.5728(16) 0.7978(4) 0.7641(15) 0.048(3) Uani d . 1
H H2 0.6526 0.7803 0.8483 0.058 Uiso calc R 1
C C3 0.5098(15) 0.7830(4) 0.5985(15) 0.051(3) Uani d . 1
H H3 0.5466 0.7555 0.5711 0.061 Uiso calc R 1
C C4 0.3948(14) 0.8088(4) 0.4768(13) 0.042(3) Uani d . 1
H H4 0.3537 0.7987 0.3657 0.050 Uiso calc R 1
C C5 0.3371(12) 0.8495(4) 0.5136(12) 0.038(3) Uani d . 1
C C6 0.3993(13) 0.8650(4) 0.6805(12) 0.035(2) Uani d . 1
H H6 0.3624 0.8926 0.7076 0.043 Uiso calc R 1
C C7 0.2122(15) 0.8784(5) 0.3774(16) 0.033(3) Uani d . 1
C C8 1.0985(14) 0.8090(4) 0.8283(14) 0.048(3) Uani d . 1
H H8 1.1781 0.8040 0.9375 0.057 Uiso calc R 1
C C9 1.0868(14) 0.7776(4) 0.7130(17) 0.053(3) Uani d . 1
H H9 1.1525 0.7513 0.7440 0.063 Uiso calc R 1
C C10 0.9807(16) 0.7841(4) 0.5531(16) 0.054(3) Uani d . 1
H H10 0.9739 0.7629 0.4707 0.065 Uiso calc R 1
C C11 0.8796(15) 0.8237(4) 0.5119(15) 0.052(3) Uani d . 1
H H11 0.8032 0.8291 0.4019 0.062 Uiso calc R 1
C C12 0.8959(14) 0.8538(3) 0.6362(13) 0.036(2) Uani d . 1
C C13 0.785(2) 0.8957(4) 0.6109(18) 0.037(4) Uani d . 1
C C14 0.6671(16) 0.9082(4) 0.4518(14) 0.047(3) Uani d . 1
H H14 0.6582 0.8909 0.3581 0.056 Uiso calc R 1
C C15 0.5671(15) 0.9448(4) 0.4335(15) 0.047(3) Uani d . 1
H H15 0.4860 0.9527 0.3279 0.056 Uiso calc R 1
C C16 0.5843(16) 0.9703(4) 0.5697(16) 0.055(3) Uani d . 1
H H16 0.5163 0.9962 0.5594 0.067 Uiso calc R 1
C C17 0.7050(16) 0.9573(3) 0.7242(14) 0.046(3) Uani d . 1
H H17 0.7180 0.9750 0.8182 0.055 Uiso calc R 1
H H6A 1.213(12) 0.946(4) 0.876(4) 0.080 Uiso d D 1
H H6B 1.323(7) 0.925(3) 1.023(13) 0.080 Uiso d D 1
H H7A 0.965(15) 0.944(3) 1.247(3) 0.080 Uiso d D 1
H H7B 0.909(17) 0.9776(7) 1.125(11) 0.080 Uiso d D 1
H H8A 0.19(2) 0.950(2) 0.614(16) 0.080 Uiso d D 1
H H8B 0.197(19) 0.9960(18) 0.632(16) 0.080 Uiso d D 1

loop_
_atom_site_aniso_label
_atom_site_aniso_U_11
_atom_site_aniso_U_22
_atom_site_aniso_U_33
_atom_site_aniso_U_12
_atom_site_aniso_U_13
_atom_site_aniso_U_23
Cd1 0.0354(4) 0.0539(5) 0.0290(3) -0.0025(5) -0.0029(3) -0.0018(6)
S1 0.0312(14) 0.0526(18) 0.0275(14) -0.0005(12) 0.0029(11) 0.0035(12)
N1 0.024(4) 0.040(5) 0.042(5) -0.008(4) 0.002(4) 0.000(4)
N2 0.034(5) 0.026(5) 0.043(5) 0.002(4) 0.004(4) 0.000(4)
O1 0.025(4) 0.065(5) 0.045(4) -0.003(4) -0.002(3) 0.003(4)
O2 0.053(5) 0.081(6) 0.015(4) -0.018(4) -0.001(4) -0.005(4)
O3 0.045(6) 0.047(5) 0.042(5) 0.000(3) -0.006(5) -0.002(4)
O4 0.046(6) 0.051(5) 0.040(5) 0.005(4) 0.002(4) -0.005(4)
O5 0.037(5) 0.092(7) 0.031(4) 0.016(4) 0.004(4) -0.003(4)
O6 0.056(6) 0.051(5) 0.057(6) -0.007(4) 0.014(5) 0.004(4)
O7 0.056(5) 0.055(5) 0.039(5) 0.008(4) 0.007(4) 0.002(4)
O8 0.106(8) 0.068(6) 0.072(7) 0.023(7) 0.029(6) 0.009(6)
C1 0.038(6) 0.028(6) 0.028(6) 0.004(5) 0.004(5) 0.002(4)
C2 0.043(7) 0.056(8) 0.045(7) 0.000(6) 0.017(6) 0.001(6)
C3 0.041(7) 0.052(8) 0.056(7) 0.011(6) 0.013(6) -0.010(6)
C4 0.036(6) 0.048(7) 0.034(6) -0.003(6) 0.003(5) -0.005(5)
C5 0.016(5) 0.060(8) 0.033(6) -0.009(5) 0.003(5) -0.003(5)
C6 0.026(5) 0.048(6) 0.031(6) 0.000(5) 0.008(5) -0.004(5)
C7 0.016(6) 0.052(8) 0.029(7) -0.004(6) 0.005(5) -0.010(6)
C8 0.027(6) 0.067(9) 0.042(7) -0.002(6) 0.003(5) 0.010(6)
C9 0.024(6) 0.044(7) 0.073(9) 0.001(5) -0.003(6) 0.004(6)
C10 0.041(7) 0.057(8) 0.070(10) -0.001(6) 0.027(7) -0.022(6)
C11 0.033(6) 0.064(9) 0.048(7) 0.003(6) 0.002(5) -0.016(6)
C12 0.037(6) 0.032(6) 0.039(6) -0.004(5) 0.014(5) 0.009(5)
C13 0.037(8) 0.046(9) 0.029(7) -0.010(6) 0.012(6) 0.004(5)
C14 0.042(7) 0.054(8) 0.033(6) 0.000(6) 0.000(5) 0.004(5)
C15 0.033(6) 0.053(8) 0.036(6) -0.001(6) -0.009(5) 0.009(6)
C16 0.041(7) 0.047(8) 0.061(8) 0.001(6) -0.003(6) 0.011(6)
C17 0.063(8) 0.025(6) 0.043(6) 0.002(5) 0.011(6) -0.009(5)

loop_
_atom_type_symbol
_atom_type_description
_atom_type_scat_dispersion_real
_atom_type_scat_dispersion_imag
_atom_type_scat_source
C C 0.0033 0.0016 'International Tables Vol C Tables 4.2.6.8 and 6.1.1.4'
H H 0.0000 0.0000 'International Tables Vol C Tables 4.2.6.8 and 6.1.1.4'
Cd Cd -0.8075 1.2024 'International Tables Vol C Tables 4.2.6.8 and 6.1.1.4'
N N 0.0061 0.0033 'International Tables Vol C Tables 4.2.6.8 and 6.1.1.4'
O O 0.0106 0.0060 'International Tables Vol C Tables 4.2.6.8 and 6.1.1.4'
S S 0.1246 0.1234 'International Tables Vol C Tables 4.2.6.8 and 6.1.1.4'

loop_
_geom_angle_atom_site_label_1
_geom_angle_atom_site_label_2
_geom_angle_atom_site_label_3
_geom_angle_site_symmetry_1
_geom_angle_site_symmetry_3
_geom_angle
_geom_angle_publ_flag
O5 Cd1 N1 1_656 . 102.5(3) yes
O5 Cd1 O7 1_656 . 93.7(3) yes
N1 Cd1 O7 . . 162.3(3) yes
O5 Cd1 N2 1_656 . 174.0(3) yes
N1 Cd1 N2 . . 71.5(3) yes
O7 Cd1 N2 . . 92.1(3) yes
O5 Cd1 O1 1_656 . 82.6(3) yes
N1 Cd1 O1 . . 90.9(3) yes
O7 Cd1 O1 . . 84.1(3) yes
N2 Cd1 O1 . . 96.4(3) yes
O5 Cd1 O6 1_656 . 89.7(3) yes
N1 Cd1 O6 . . 95.1(3) yes
O7 Cd1 O6 . . 91.9(3) yes
N2 Cd1 O6 . . 91.7(3) yes
O1 Cd1 O6 . . 171.2(3) yes
O2 S1 O3 . . 114.2(6) no
O2 S1 O1 . . 112.1(5) no
O3 S1 O1 . . 111.6(5) no
O2 S1 C1 . . 106.1(5) ?
O3 S1 C1 . . 107.3(5) ?
O1 S1 C1 . . 104.7(5) ?
C8 N1 C12 . . 116.1(10) ?
C8 N1 Cd1 . . 124.5(7) ?
C12 N1 Cd1 . . 119.3(7) ?
C13 N2 C17 . . 118.7(10) ?
C13 N2 Cd1 . . 117.4(8) ?
C17 N2 Cd1 . . 123.9(7) ?
S1 O1 Cd1 . . 127.9(5) ?
C7 O5 Cd1 . 1_454 125.2(8) ?
Cd1 O6 H6A . . 110(7) ?
Cd1 O6 H6B . . 104(6) ?
H6A O6 H6B . . 110(9) ?
Cd1 O7 H7A . . 106(6) ?
Cd1 O7 H7B . . 125(7) ?
H7A O7 H7B . . 111(9) ?
H8A O8 H8B . . 108(12) ?
C6 C1 C2 . . 121.1(10) ?
C6 C1 S1 . . 120.5(8) ?
C2 C1 S1 . . 118.3(8) ?
C1 C2 C3 . . 119.5(11) ?
C1 C2 H2 . . 120.2 ?
C3 C2 H2 . . 120.2 ?
C4 C3 C2 . . 119.9(11) ?
C4 C3 H3 . . 120.1 ?
C2 C3 H3 . . 120.1 ?
C3 C4 C5 . . 121.4(10) ?
C3 C4 H4 . . 119.3 ?
C5 C4 H4 . . 119.3 ?
C4 C5 C6 . . 119.6(10) ?
C4 C5 C7 . . 121.2(10) ?
C6 C5 C7 . . 119.2(11) ?
C1 C6 C5 . . 118.5(10) ?
C1 C6 H6 . . 120.8 ?
C5 C6 H6 . . 120.8 ?
O4 C7 O5 . . 125.6(12) ?
O4 C7 C5 . . 119.7(11) ?
O5 C7 C5 . . 114.7(11) ?
N1 C8 C9 . . 124.8(11) ?
N1 C8 H8 . . 117.6 ?
C9 C8 H8 . . 117.6 ?
C8 C9 C10 . . 119.8(11) ?
C8 C9 H9 . . 120.1 ?
C10 C9 H9 . . 120.1 ?
C9 C10 C11 . . 118.6(11) ?
C9 C10 H10 . . 120.7 ?
C11 C10 H10 . . 120.7 ?
C12 C11 C10 . . 118.5(11) ?
C12 C11 H11 . . 120.8 ?
C10 C11 H11 . . 120.8 ?
C11 C12 N1 . . 122.3(10) ?
C11 C12 C13 . . 123.5(11) ?
N1 C12 C13 . . 114.0(10) ?
N2 C13 C14 . . 120.7(12) ?
N2 C13 C12 . . 117.8(12) ?
C14 C13 C12 . . 121.5(11) ?
C15 C14 C13 . . 120.4(12) ?
C15 C14 H14 . . 119.8 ?
C13 C14 H14 . . 119.8 ?
C14 C15 C16 . . 119.3(11) ?
C14 C15 H15 . . 120.3 ?
C16 C15 H15 . . 120.3 ?
C15 C16 C17 . . 118.6(11) ?
C15 C16 H16 . . 120.7 ?
C17 C16 H16 . . 120.7 ?
N2 C17 C16 . . 122.3(10) ?
N2 C17 H17 . . 118.9 ?
C16 C17 H17 . . 118.9 ?

loop_
_geom_bond_atom_site_label_1
_geom_bond_atom_site_label_2
_geom_bond_site_symmetry_2
_geom_bond_distance
_geom_bond_publ_flag
Cd1 O1 . 2.346(8) yes
Cd1 O5 1_656 2.174(8) yes
Cd1 O6 . 2.347(9) yes
Cd1 O7 . 2.287(8) yes
Cd1 N1 . 2.256(9) yes
Cd1 N2 . 2.307(9) yes
S1 O1 . 1.458(8) no
S1 O2 . 1.414(8) no
S1 O3 . 1.452(8) no
S1 C1 . 1.759(10) ?
N1 C8 . 1.326(14) ?
N1 C12 . 1.361(14) ?
N2 C13 . 1.309(16) ?
N2 C17 . 1.332(13) ?
O4 C7 . 1.219(15) ?
O5 C7 . 1.267(14) ?
O5 Cd1 1_454 2.174(8) ?
O6 H6A . 0.85(5) ?
O6 H6B . 0.86(8) ?
O7 H7A . 0.85(4) ?
O7 H7B . 0.85(3) ?
O8 H8A . 0.85(11) ?
O8 H8B . 0.85(10) ?
C1 C6 . 1.376(14) ?
C1 C2 . 1.378(14) ?
C2 C3 . 1.384(16) ?
C2 H2 . 0.9300 ?
C3 C4 . 1.351(15) ?
C3 H3 . 0.9300 ?
C4 C5 . 1.376(15) ?
C4 H4 . 0.9300 ?
C5 C6 . 1.401(14) ?
C5 C7 . 1.501(18) ?
C6 H6 . 0.9300 ?
C8 C9 . 1.333(16) ?
C8 H8 . 0.9300 ?
C9 C10 . 1.334(17) ?
C9 H9 . 0.9300 ?
C10 C11 . 1.403(16) ?
C10 H10 . 0.9300 ?
C11 C12 . 1.356(15) ?
C11 H11 . 0.9300 ?
C12 C13 . 1.502(16) ?
C13 C14 . 1.395(18) ?
C14 C15 . 1.329(15) ?
C14 H14 . 0.9300 ?
C15 C16 . 1.350(17) ?
C15 H15 . 0.9300 ?
C16 C17 . 1.378(16) ?
C16 H16 . 0.9300 ?
C17 H17 . 0.9300 ?

loop_
_geom_hbond_atom_site_label_D
_geom_hbond_atom_site_label_H
_geom_hbond_atom_site_label_A
_geom_hbond_site_symmetry_A
_geom_hbond_distance_DH
_geom_hbond_distance_HA
_geom_hbond_distance_DA
_geom_hbond_angle_DHA
_geom_hbond_publ_flag
O6 H6A O8 1_655 0.85(5) 1.84(3) 2.669(13) 166(12) yes
O6 H6B O3 1_655 0.86(8) 1.99(5) 2.747(12) 149(9) yes
O7 H7A O4 1_656 0.85(4) 1.90(5) 2.655(11) 149(9) yes
O7 H7B O8 2_675 0.85(3) 2.48(10) 3.073(13) 128(10) yes
O8 H8A O4 . 0.85(11) 1.97(7) 2.761(13) 154(15) yes
O8 H8B O6 2_474 0.85(10) 2.35(9) 3.185(13) 168(14) yes

loop_
_geom_torsion_atom_site_label_1
_geom_torsion_atom_site_label_2
_geom_torsion_atom_site_label_3
_geom_torsion_atom_site_label_4
_geom_torsion_site_symmetry_1
_geom_torsion
O5 Cd1 N1 C8 1_656 2.6(9)
O7 Cd1 N1 C8 . -153.4(10)
N2 Cd1 N1 C8 . -176.4(9)
O1 Cd1 N1 C8 . -80.0(8)
O6 Cd1 N1 C8 . 93.5(8)
O5 Cd1 N1 C12 1_656 177.5(7)
O7 Cd1 N1 C12 . 21.4(15)
N2 Cd1 N1 C12 . -1.6(7)
O1 Cd1 N1 C12 . 94.8(7)
O6 Cd1 N1 C12 . -91.7(7)
N1 Cd1 N2 C13 . 1.4(9)
O7 Cd1 N2 C13 . -171.8(9)
O1 Cd1 N2 C13 . -87.4(9)
O6 Cd1 N2 C13 . 96.2(9)
N1 Cd1 N2 C17 . 179.2(9)
O7 Cd1 N2 C17 . 6.0(9)
O1 Cd1 N2 C17 . 90.4(9)
O6 Cd1 N2 C17 . -86.0(9)
O2 S1 O1 Cd1 . -168.6(5)
O3 S1 O1 Cd1 . -39.0(8)
C1 S1 O1 Cd1 . 76.7(6)
O5 Cd1 O1 S1 1_656 156.9(6)
N1 Cd1 O1 S1 . -100.6(6)
O7 Cd1 O1 S1 . 62.4(6)
N2 Cd1 O1 S1 . -29.1(6)
O2 S1 C1 C6 . 111.4(10)
O3 S1 C1 C6 . -11.2(11)
O1 S1 C1 C6 . -129.9(9)
O2 S1 C1 C2 . -69.9(10)
O3 S1 C1 C2 . 167.5(9)
O1 S1 C1 C2 . 48.8(10)
C6 C1 C2 C3 . -0.4(17)
S1 C1 C2 C3 . -179.1(9)
C1 C2 C3 C4 . 0.4(18)
C2 C3 C4 C5 . -0.4(18)
C3 C4 C5 C6 . 0.4(16)
C3 C4 C5 C7 . 178.8(11)
C2 C1 C6 C5 . 0.4(16)
S1 C1 C6 C5 . 179.1(8)
C4 C5 C6 C1 . -0.4(15)
C7 C5 C6 C1 . -178.8(10)
Cd1 O5 C7 O4 1_454 -4(2)
Cd1 O5 C7 C5 1_454 174.7(7)
C4 C5 C7 O4 . 168.6(11)
C6 C5 C7 O4 . -13.1(18)
C4 C5 C7 O5 . -10.0(16)
C6 C5 C7 O5 . 168.4(9)
C12 N1 C8 C9 . -2.9(16)
Cd1 N1 C8 C9 . 172.1(9)
N1 C8 C9 C10 . 3.1(19)
C8 C9 C10 C11 . -1.9(18)
C9 C10 C11 C12 . 0.8(18)
C10 C11 C12 N1 . -0.7(17)
C10 C11 C12 C13 . -175.4(11)
C8 N1 C12 C11 . 1.7(15)
Cd1 N1 C12 C11 . -173.6(8)
C8 N1 C12 C13 . 176.9(9)
Cd1 N1 C12 C13 . 1.6(12)
C17 N2 C13 C14 . 1.1(19)
Cd1 N2 C13 C14 . 178.9(9)
C17 N2 C13 C12 . -179.0(9)
Cd1 N2 C13 C12 . -1.1(14)
C11 C12 C13 N2 . 174.8(12)
N1 C12 C13 N2 . -0.3(15)
C11 C12 C13 C14 . -5.2(18)
N1 C12 C13 C14 . 179.7(12)
N2 C13 C14 C15 . -2(2)
C12 C13 C14 C15 . 178.0(11)
C13 C14 C15 C16 . 1.7(19)
C14 C15 C16 C17 . -0.5(18)
C13 N2 C17 C16 . 0.2(18)
Cd1 N2 C17 C16 . -177.6(9)
C15 C16 C17 N2 . -0.5(18)
